data_1577219
loop_
_publ_author_name
'Zhang, Xi'
'Bai, Jingyi'
'Zhao, Yue'
'Wang, Minyan'
'Shi, Zhuangzhi'

_publ_section_title
;
 Modular assembly of chiral biaryl phosphoramidite (BPA) libraries by
 nickel catalysis
;
_journal_name_full 'Chemical Science'
_journal_paper_doi 10.1039/D6SC00358C
_journal_year 2026
_chemical_absolute_configuration ad
_chemical_formula_moiety 'C43 H38 Cl N O2 P Rh'
_chemical_formula_sum 'C43 H38 Cl N O2 P Rh'
_chemical_formula_weight 770.07
_space_group_crystal_system orthorhombic
_space_group_IT_number 19
_space_group_name_Hall 'P 2ac 2ab'
_space_group_name_H-M_alt 'P 21 21 21'
_atom_sites_solution_hydrogens geom
_atom_sites_solution_primary dual
_audit_creation_date 2023-07-07
_audit_creation_method
;
Olex2 1.5
(compiled 2023.03.06 svn.rbb2c1857 for OlexSys, GUI svn.r6748)
;
_audit_update_record
;
2025-04-09 deposited with the CCDC.	2026-03-24 downloaded from the CCDC.
;
_cell_angle_alpha 90
_cell_angle_beta 90
_cell_angle_gamma 90
_cell_formula_units_Z 4
_cell_length_a 9.5231(3)
_cell_length_b 10.2273(3)
_cell_length_c 34.4380(11)
_cell_measurement_reflns_used 9995
_cell_measurement_temperature 193.00
_cell_measurement_theta_max 53.989
_cell_measurement_theta_min 3.922
_cell_volume 3354.11(18)
_computing_cell_refinement 'SAINT V8.40B (?, 2016)'
_computing_data_reduction 'SAINT V8.40B (?, 2016)'
_computing_molecular_graphics 'Olex2 1.5 (Dolomanov et al., 2009)'
_computing_publication_material 'Olex2 1.5 (Dolomanov et al., 2009)'
_computing_structure_refinement 'SHELXL 2018/3 (Sheldrick, 2015)'
_computing_structure_solution 'SHELXT 2018/2 (Sheldrick, 2018)'
_diffrn_ambient_temperature 193.00
_diffrn_measured_fraction_theta_full 0.998
_diffrn_measured_fraction_theta_max 0.998
_diffrn_measurement_device_type 'Bruker D8 VENTURE Metaljet'
_diffrn_measurement_method '\f and \w scans'
_diffrn_radiation_type GaK\a
_diffrn_radiation_wavelength 1.34139
_diffrn_reflns_av_R_equivalents 0.0446
_diffrn_reflns_av_unetI/netI 0.0368
_diffrn_reflns_Laue_measured_fraction_full 0.998
_diffrn_reflns_Laue_measured_fraction_max 0.998
_diffrn_reflns_limit_h_max 11
_diffrn_reflns_limit_h_min -11
_diffrn_reflns_limit_k_max 8
_diffrn_reflns_limit_k_min -12
_diffrn_reflns_limit_l_max 41
_diffrn_reflns_limit_l_min -39
_diffrn_reflns_number 25213
_diffrn_reflns_point_group_measured_fraction_full 0.995
_diffrn_reflns_point_group_measured_fraction_max 0.995
_diffrn_reflns_theta_full 53.594
_diffrn_reflns_theta_max 54.005
_diffrn_reflns_theta_min 3.923
_diffrn_source_current 2.86
_diffrn_source_power 0.19937059999999998
_diffrn_source_voltage 69.71
_diffrn_standards_number 0
_exptl_absorpt_coefficient_mu 3.774
_exptl_absorpt_correction_T_max 0.7506
_exptl_absorpt_correction_T_min 0.5988
_exptl_absorpt_correction_type multi-scan
_exptl_absorpt_process_details
;
SADABS-2016/2 (Bruker,2016/2) was used for absorption correction.
wR2(int) was 0.1005 before and 0.0649 after correction.
The Ratio of minimum to maximum transmission is 0.7978.
The \l/2 correction factor is Not present.
;
_exptl_crystal_density_diffrn 1.525
_exptl_crystal_description block
_exptl_crystal_F_000 1584
_exptl_crystal_size_max 0.12
_exptl_crystal_size_mid 0.11
_exptl_crystal_size_min 0.1
_refine_diff_density_max 0.243
_refine_diff_density_min -0.621
_refine_diff_density_rms 0.065
_refine_ls_abs_structure_details
;
 Flack x determined using 2380 quotients [(I+)-(I-)]/[(I+)+(I-)]
 (Parsons, Flack and Wagner, Acta Cryst. B69 (2013) 249-259).
;
_refine_ls_abs_structure_Flack 0.016(6)
_refine_ls_extinction_method none
_refine_ls_goodness_of_fit_ref 1.061
_refine_ls_hydrogen_treatment constr
_refine_ls_matrix_type full
_refine_ls_number_parameters 442
_refine_ls_number_reflns 6148
_refine_ls_number_restraints 0
_refine_ls_restrained_S_all 1.061
_refine_ls_R_factor_all 0.0292
_refine_ls_R_factor_gt 0.0266
_refine_ls_shift/su_max 0.003
_refine_ls_shift/su_mean 0.000
_refine_ls_structure_factor_coef Fsqd
_refine_ls_weighting_details 'w=1/[\s^2^(Fo^2^)+(0.0273P)^2^+1.2018P] where P=(Fo^2^+2Fc^2^)/3'
_refine_ls_weighting_scheme calc
_refine_ls_wR_factor_gt 0.0615
_refine_ls_wR_factor_ref 0.0627
_reflns_Friedel_coverage 0.751
_reflns_Friedel_fraction_full 0.991
_reflns_Friedel_fraction_max 0.991
_reflns_number_gt 5832
_reflns_number_total 6148
_reflns_threshold_expression 'I > 2\s(I)'
_cod_data_source_file d6sc00358c2.cif
_cod_data_source_block 230629zh_szz_zx_4_0m
_cod_depositor_comments
;
The following automatic conversions were performed:

data item '_chemical_absolute_configuration' value 'AD' was changed
to 'ad' in accordance with the
/home/data/users/saulius/crontab/automatic-downloads/rss-feeds/RSC/lib/dictionaries/cif_core.dic
dictionary named 'cif_core.dic' version 2.4.2 last updated on
2011-04-26.

Automatic conversion script
Id: cif_fix_values 8170 2020-07-09 18:12:32Z antanas 
;
_cod_database_code 1577219
_shelx_shelxl_version_number 2018/3
_shelx_space_group_comment
;
The symmetry employed for this shelxl refinement is uniquely defined
by the following loop, which should always be used as a source of
symmetry information in preference to the above space-group names.
They are only intended as comments.
;
_olex2_refinement_description
;
1. Fixed Uiso
 At 1.2 times of:
  All C(H) groups, All C(H,H) groups
2.a Ternary CH refined with riding coordinates:
 C36(H36), C39(H39), C40(H40), C43(H43)
2.b Secondary CH2 refined with riding coordinates:
 C33(H33a,H33b), C34(H34a,H34b), C35(H35a,H35b), C37(H37a,H37b), C38(H38a,
 H38b), C41(H41a,H41b), C42(H42a,H42b)
2.c Aromatic/amide H refined with riding coordinates:
 C3(H3), C4(H4), C7(H7), C8(H8), C9(H9), C10(H10), C11(H11), C12(H12),
 C17(H17), C18(H18), C19(H19), C20(H20), C21(H21), C22(H22), C23(H23), C24(H24),
  C25(H25), C28(H28), C29(H29), C30(H30)
;
_olex2_submission_special_instructions 'No special instructions were received'

loop_
_space_group_symop_operation_xyz
'x, y, z'
'-x+1/2, -y, z+1/2'
'-x, y+1/2, -z+1/2'
'x+1/2, -y+1/2, -z'

loop_
_atom_site_label
_atom_site_type_symbol
_atom_site_fract_x
_atom_site_fract_y
_atom_site_fract_z
_atom_site_U_iso_or_equiv
_atom_site_adp_type
_atom_site_occupancy
_atom_site_site_symmetry_order
_atom_site_calc_flag
_atom_site_refinement_flags_posn
_atom_site_refinement_flags_adp
_atom_site_refinement_flags_occupancy
_atom_site_disorder_assembly
_atom_site_disorder_group
Rh1 Rh 0.71259(3) 0.37971(3) 0.61771(2) 0.02124(8) Uani 1 1 d . . . . .
Cl1 Cl 0.59349(12) 0.20972(11) 0.58513(4) 0.0418(3) Uani 1 1 d . . . . .
P1 P 0.53905(10) 0.51572(10) 0.60224(3) 0.0207(2) Uani 1 1 d . . . . .
O1 O 0.3807(2) 0.4676(2) 0.61404(8) 0.0219(6) Uani 1 1 d . . . . .
O005 O 0.5447(3) 0.6512(2) 0.62698(8) 0.0238(6) Uani 1 1 d . . . . .
N1 N 0.5127(3) 0.5563(3) 0.55682(10) 0.0249(8) Uani 1 1 d . . . . .
C1 C 0.3540(4) 0.5356(4) 0.68014(12) 0.0218(9) Uani 1 1 d . . . . .
C2 C 0.3670(4) 0.4367(4) 0.65329(12) 0.0226(9) Uani 1 1 d . . . . .
C3 C 0.3641(5) 0.3029(4) 0.66313(14) 0.0304(10) Uani 1 1 d . . . . .
H3 H 0.371001 0.237954 0.643509 0.036 Uiso 1 1 calc R U . . .
C4 C 0.3513(5) 0.2684(5) 0.70074(14) 0.0344(11) Uani 1 1 d . . . . .
H4 H 0.340963 0.178716 0.707338 0.041 Uiso 1 1 calc R U . . .
C5 C 0.3532(4) 0.3637(5) 0.73060(12) 0.0295(10) Uani 1 1 d . . . . .
C6 C 0.3564(4) 0.4990(4) 0.72036(12) 0.0247(9) Uani 1 1 d . . . . .
C7 C 0.3689(4) 0.5918(5) 0.75054(12) 0.0309(10) Uani 1 1 d . . . . .
H7 H 0.373642 0.682218 0.744339 0.037 Uiso 1 1 calc R U . . .
C8 C 0.3744(5) 0.5533(6) 0.78863(14) 0.0422(13) Uani 1 1 d . . . . .
H8 H 0.385483 0.617080 0.808449 0.051 Uiso 1 1 calc R U . . .
C9 C 0.3640(5) 0.4210(6) 0.79864(15) 0.0463(15) Uani 1 1 d . . . . .
H9 H 0.363184 0.395806 0.825189 0.056 Uiso 1 1 calc R U . . .
C10 C 0.3549(5) 0.3286(6) 0.77036(15) 0.0425(13) Uani 1 1 d . . . . .
H10 H 0.349695 0.238925 0.777404 0.051 Uiso 1 1 calc R U . . .
C11 C 0.3105(5) 0.9286(4) 0.63719(13) 0.0320(10) Uani 1 1 d . . . . .
H11 H 0.303618 1.015560 0.627699 0.038 Uiso 1 1 calc R U . . .
C12 C 0.4152(4) 0.8499(4) 0.62405(12) 0.0280(9) Uani 1 1 d . . . . .
H12 H 0.479406 0.880716 0.605027 0.034 Uiso 1 1 calc R U . . .
C13 C 0.4277(4) 0.7221(4) 0.63890(12) 0.0238(9) Uani 1 1 d . . . . .
C14 C 0.3381(4) 0.6721(4) 0.66639(11) 0.0217(9) Uani 1 1 d . . . . .
C15 C 0.2227(4) 0.7530(4) 0.67878(11) 0.0232(8) Uani 1 1 d . . . . .
C16 C 0.2123(5) 0.8836(4) 0.66459(12) 0.0292(8) Uani 1 1 d . . . . .
C17 C 0.1009(5) 0.9637(5) 0.67776(15) 0.0378(11) Uani 1 1 d . . . . .
H17 H 0.096129 1.052086 0.669344 0.045 Uiso 1 1 calc R U . . .
C18 C 0.0012(5) 0.9174(5) 0.70200(16) 0.0421(13) Uani 1 1 d . . . . .
H18 H -0.072389 0.973100 0.710575 0.051 Uiso 1 1 calc R U . . .
C19 C 0.0064(4) 0.7861(5) 0.71461(14) 0.0350(11) Uani 1 1 d . . . . .
H19 H -0.065731 0.752691 0.730863 0.042 Uiso 1 1 calc R U . . .
C20 C 0.1147(4) 0.7072(4) 0.70355(13) 0.0291(10) Uani 1 1 d . . . . .
H20 H 0.117683 0.619554 0.712656 0.035 Uiso 1 1 calc R U . . .
C21 C 0.7194(5) 0.7847(4) 0.55583(13) 0.0334(10) Uani 1 1 d . . . . .
H21 H 0.621582 0.786140 0.550410 0.040 Uiso 1 1 calc R U . . .
C22 C 0.7800(6) 0.8883(5) 0.57601(14) 0.0427(11) Uani 1 1 d . . . . .
H22 H 0.722957 0.958788 0.584601 0.051 Uiso 1 1 calc R U . . .
C23 C 0.9213(6) 0.8892(5) 0.58360(15) 0.0483(13) Uani 1 1 d . . . . .
H23 H 0.961962 0.959835 0.597558 0.058 Uiso 1 1 calc R U . . .
C24 C 1.0043(5) 0.7874(5) 0.57090(16) 0.0463(13) Uani 1 1 d . . . . .
H24 H 1.102487 0.788653 0.575707 0.056 Uiso 1 1 calc R U . . .
C25 C 0.9452(5) 0.6843(5) 0.55133(14) 0.0381(11) Uani 1 1 d . . . . .
H25 H 1.003497 0.614614 0.542846 0.046 Uiso 1 1 calc R U . . .
C26 C 0.7997(5) 0.6795(4) 0.54351(12) 0.0293(9) Uani 1 1 d . . . . .
C27 C 0.7403(4) 0.5708(4) 0.52011(12) 0.0258(9) Uani 1 1 d . . . . .
C28 C 0.8190(5) 0.5226(5) 0.48902(13) 0.0347(11) Uani 1 1 d . . . . .
H28 H 0.911353 0.555018 0.484945 0.042 Uiso 1 1 calc R U . . .
C29 C 0.7667(6) 0.4300(5) 0.46428(14) 0.0401(12) Uani 1 1 d . . . . .
H29 H 0.823010 0.398358 0.443537 0.048 Uiso 1 1 calc R U . . .
C30 C 0.6322(5) 0.3824(5) 0.46941(13) 0.0411(11) Uani 1 1 d . . . . .
H30 H 0.595556 0.319867 0.451713 0.049 Uiso 1 1 calc R U . . .
C31 C 0.5504(5) 0.4250(5) 0.50004(13) 0.0350(11) Uani 1 1 d . . . . .
C32 C 0.6059(4) 0.5160(4) 0.52582(12) 0.0261(9) Uani 1 1 d . . . . .
C33 C 0.4055(5) 0.3742(6) 0.50709(17) 0.0507(13) Uani 1 1 d . . . . .
H33A H 0.411618 0.299645 0.525343 0.061 Uiso 1 1 calc R U . . .
H33B H 0.367786 0.340302 0.482256 0.061 Uiso 1 1 calc R U . . .
C34 C 0.3024(5) 0.4724(6) 0.52328(15) 0.0477(13) Uani 1 1 d . . . . .
H34A H 0.243749 0.428811 0.543156 0.057 Uiso 1 1 calc R U . . .
H34B H 0.239502 0.501657 0.502106 0.057 Uiso 1 1 calc R U . . .
C35 C 0.3712(4) 0.5911(5) 0.54131(14) 0.0361(12) Uani 1 1 d . . . . .
H35A H 0.380743 0.660846 0.521543 0.043 Uiso 1 1 calc R U . . .
H35B H 0.311596 0.624838 0.562618 0.043 Uiso 1 1 calc R U . . .
C36 C 0.9134(4) 0.2686(4) 0.61176(13) 0.0276(9) Uani 1 1 d . . . . .
H36 H 0.911391 0.199387 0.591267 0.033 Uiso 1 1 calc R U . . .
C37 C 1.0258(4) 0.3717(5) 0.60573(13) 0.0348(10) Uani 1 1 d . . . . .
H37A H 1.024307 0.400103 0.578257 0.042 Uiso 1 1 calc R U . . .
H37B H 1.118908 0.332267 0.610915 0.042 Uiso 1 1 calc R U . . .
C38 C 1.0070(4) 0.4922(5) 0.63198(14) 0.0347(11) Uani 1 1 d . . . . .
H38A H 1.048193 0.473558 0.657786 0.042 Uiso 1 1 calc R U . . .
H38B H 1.058743 0.566846 0.620594 0.042 Uiso 1 1 calc R U . . .
C39 C 0.8534(4) 0.5300(4) 0.63702(13) 0.0271(9) Uani 1 1 d . . . . .
H39 H 0.829831 0.619319 0.627170 0.033 Uiso 1 1 calc R U . . .
C40 C 0.7688(5) 0.4879(4) 0.66781(12) 0.0294(9) Uani 1 1 d . . . . .
H40 H 0.696516 0.553170 0.675986 0.035 Uiso 1 1 calc R U . . .
C41 C 0.8131(6) 0.3960(5) 0.69973(12) 0.0393(11) Uani 1 1 d . . . . .
H41A H 0.727846 0.362357 0.712822 0.047 Uiso 1 1 calc R U . . .
H41B H 0.867780 0.445819 0.719184 0.047 Uiso 1 1 calc R U . . .
C42 C 0.9013(5) 0.2795(5) 0.68608(13) 0.0378(11) Uani 1 1 d . . . . .
H42A H 1.001375 0.305578 0.685141 0.045 Uiso 1 1 calc R U . . .
H42B H 0.892183 0.207348 0.705080 0.045 Uiso 1 1 calc R U . . .
C43 C 0.8567(5) 0.2310(4) 0.64630(13) 0.0285(10) Uani 1 1 d . . . . .
H43 H 0.818830 0.139759 0.646292 0.034 Uiso 1 1 calc R U . . .

loop_
_atom_site_aniso_label
_atom_site_aniso_U_11
_atom_site_aniso_U_22
_atom_site_aniso_U_33
_atom_site_aniso_U_23
_atom_site_aniso_U_13
_atom_site_aniso_U_12
Rh1 0.02041(13) 0.02031(13) 0.02300(14) -0.00241(13) -0.00026(13) 0.00268(13)
Cl1 0.0325(6) 0.0299(6) 0.0630(8) -0.0178(6) -0.0095(6) 0.0021(5)
P1 0.0197(5) 0.0196(5) 0.0227(5) -0.0011(4) 0.0005(4) 0.0013(4)
O1 0.0177(12) 0.0222(13) 0.0259(15) -0.0005(13) 0.0009(12) 0.0006(10)
O005 0.0214(13) 0.0194(14) 0.0306(16) -0.0053(11) 0.0037(11) 0.0032(11)
N1 0.0220(17) 0.0286(19) 0.0241(18) 0.0018(15) 0.0003(14) 0.0049(15)
C1 0.0177(18) 0.023(2) 0.025(2) 0.0003(18) -0.0002(17) 0.0042(17)
C2 0.0186(19) 0.025(2) 0.024(2) 0.0022(17) -0.0002(17) -0.0005(17)
C3 0.027(2) 0.023(2) 0.042(3) 0.001(2) 0.002(2) 0.0004(19)
C4 0.028(2) 0.027(2) 0.048(3) 0.011(2) 0.003(2) 0.005(2)
C5 0.0199(19) 0.035(2) 0.034(2) 0.012(2) 0.0031(17) 0.005(2)
C6 0.0142(18) 0.034(2) 0.026(2) 0.0016(19) -0.0002(16) 0.0019(18)
C7 0.022(2) 0.046(3) 0.024(2) 0.000(2) -0.0005(17) -0.002(2)
C8 0.023(2) 0.077(4) 0.027(2) -0.001(3) -0.0022(19) 0.000(2)
C9 0.029(2) 0.080(4) 0.030(3) 0.019(3) -0.001(2) 0.005(3)
C10 0.031(2) 0.057(3) 0.040(3) 0.022(3) 0.003(2) 0.010(2)
C11 0.038(3) 0.0197(19) 0.038(2) 0.0007(18) -0.007(2) 0.0069(19)
C12 0.034(2) 0.023(2) 0.028(2) 0.0009(18) -0.0023(18) 0.0012(17)
C13 0.024(2) 0.024(2) 0.024(2) -0.0029(18) -0.0024(17) 0.0028(17)
C14 0.0204(19) 0.024(2) 0.021(2) -0.0024(17) -0.0022(16) 0.0017(16)
C15 0.0245(19) 0.025(2) 0.0201(19) -0.0067(16) -0.0040(18) 0.0041(19)
C16 0.029(2) 0.026(2) 0.033(2) -0.0065(19) -0.0061(19) 0.004(2)
C17 0.038(3) 0.027(2) 0.049(3) -0.006(2) -0.009(2) 0.011(2)
C18 0.032(3) 0.042(3) 0.053(3) -0.016(2) 0.000(2) 0.016(2)
C19 0.021(2) 0.045(3) 0.039(3) -0.012(2) -0.0012(19) 0.005(2)
C20 0.023(2) 0.033(2) 0.032(2) -0.009(2) -0.0028(18) 0.0046(19)
C21 0.035(2) 0.026(2) 0.039(2) 0.0032(19) 0.005(2) 0.003(2)
C22 0.051(3) 0.029(2) 0.048(3) -0.002(2) 0.007(3) -0.003(3)
C23 0.061(3) 0.036(3) 0.048(3) -0.004(3) -0.004(3) -0.014(3)
C24 0.038(3) 0.043(3) 0.058(3) 0.004(3) -0.004(3) -0.011(2)
C25 0.035(3) 0.033(3) 0.047(3) 0.003(2) 0.000(2) 0.002(2)
C26 0.034(2) 0.026(2) 0.028(2) 0.0096(18) 0.007(2) 0.001(2)
C27 0.029(2) 0.027(2) 0.021(2) 0.0050(16) 0.0009(16) 0.0046(17)
C28 0.035(3) 0.036(2) 0.033(2) 0.005(2) 0.011(2) 0.009(2)
C29 0.048(3) 0.045(3) 0.027(2) 0.001(2) 0.003(2) 0.017(2)
C30 0.055(3) 0.039(3) 0.029(2) -0.010(2) -0.012(2) 0.013(3)
C31 0.037(3) 0.036(3) 0.032(2) -0.003(2) -0.005(2) 0.003(2)
C32 0.028(2) 0.027(2) 0.024(2) -0.0002(18) 0.0000(18) 0.0031(18)
C33 0.041(3) 0.046(3) 0.065(4) 0.003(3) -0.012(3) -0.008(3)
C34 0.028(2) 0.079(4) 0.037(3) -0.001(3) -0.004(2) -0.011(3)
C35 0.023(2) 0.051(3) 0.035(2) 0.015(2) -0.0017(18) 0.010(2)
C36 0.0225(19) 0.027(2) 0.033(3) -0.003(2) -0.0002(18) 0.0112(17)
C37 0.0223(19) 0.041(3) 0.041(3) -0.006(2) 0.0002(18) 0.001(2)
C38 0.027(2) 0.034(3) 0.043(3) -0.004(2) -0.005(2) -0.004(2)
C39 0.029(2) 0.023(2) 0.030(2) -0.0033(19) -0.0069(18) -0.0011(19)
C40 0.035(2) 0.028(2) 0.025(2) -0.0059(17) -0.0046(19) 0.006(2)
C41 0.059(3) 0.037(3) 0.022(2) 0.000(2) -0.005(2) 0.012(3)
C42 0.050(3) 0.037(3) 0.026(2) 0.002(2) -0.004(2) 0.011(2)
C43 0.031(2) 0.024(2) 0.031(2) 0.0007(19) -0.0023(19) 0.0138(19)

loop_
_atom_type_symbol
_atom_type_description
_atom_type_scat_dispersion_real
_atom_type_scat_dispersion_imag
_atom_type_scat_source
C C 0.0137 0.0067 'International Tables Vol C Tables 4.2.6.8 and 6.1.1.4'
H H 0.0000 0.0000 'International Tables Vol C Tables 4.2.6.8 and 6.1.1.4'
Cl Cl 0.3281 0.5435 'International Tables Vol C Tables 4.2.6.8 and 6.1.1.4'
N N 0.0241 0.0134 'International Tables Vol C Tables 4.2.6.8 and 6.1.1.4'
O O 0.0389 0.0241 'International Tables Vol C Tables 4.2.6.8 and 6.1.1.4'
P P 0.2543 0.3332 'International Tables Vol C Tables 4.2.6.8 and 6.1.1.4'
Rh Rh -0.0161 2.8414 'International Tables Vol C Tables 4.2.6.8 and 6.1.1.4'

loop_
_geom_angle_atom_site_label_1
_geom_angle_atom_site_label_2
_geom_angle_atom_site_label_3
_geom_angle
_geom_angle_site_symmetry_1
_geom_angle_site_symmetry_3
_geom_angle_publ_flag
P1 Rh1 Cl1 89.41(4) . . ?
P1 Rh1 C36 158.75(12) . . ?
P1 Rh1 C43 166.07(12) . . ?
C36 Rh1 Cl1 89.61(12) . . ?
C36 Rh1 C43 35.16(15) . . ?
C39 Rh1 Cl1 167.33(12) . . ?
C39 Rh1 P1 95.20(12) . . ?
C39 Rh1 C36 81.82(16) . . ?
C39 Rh1 C43 88.16(16) . . ?
C40 Rh1 Cl1 153.32(13) . . ?
C40 Rh1 P1 93.24(12) . . ?
C40 Rh1 C36 97.11(17) . . ?
C40 Rh1 C39 38.32(17) . . ?
C40 Rh1 C43 81.02(16) . . ?
C43 Rh1 Cl1 90.18(12) . . ?
O1 P1 Rh1 115.89(10) . . ?
O005 P1 Rh1 112.49(11) . . ?
O005 P1 O1 99.01(14) . . ?
O005 P1 N1 106.82(17) . . ?
N1 P1 Rh1 120.06(13) . . ?
N1 P1 O1 99.91(16) . . ?
C2 O1 P1 113.3(2) . . ?
C13 O005 P1 124.9(2) . . ?
C32 N1 P1 122.6(3) . . ?
C32 N1 C35 110.9(3) . . ?
C35 N1 P1 122.7(3) . . ?
C2 C1 C6 117.1(4) . . ?
C2 C1 C14 119.1(3) . . ?
C6 C1 C14 123.8(4) . . ?
O1 C2 C3 117.1(4) . . ?
C1 C2 O1 119.6(4) . . ?
C1 C2 C3 123.4(4) . . ?
C2 C3 H3 120.4 . . ?
C4 C3 C2 119.2(4) . . ?
C4 C3 H3 120.4 . . ?
C3 C4 H4 119.5 . . ?
C3 C4 C5 121.0(4) . . ?
C5 C4 H4 119.5 . . ?
C4 C5 C6 119.2(4) . . ?
C10 C5 C4 121.8(4) . . ?
C10 C5 C6 119.0(4) . . ?
C5 C6 C1 119.4(4) . . ?
C7 C6 C1 122.4(4) . . ?
C7 C6 C5 118.1(4) . . ?
C6 C7 H7 119.5 . . ?
C8 C7 C6 120.9(5) . . ?
C8 C7 H7 119.5 . . ?
C7 C8 H8 119.6 . . ?
C7 C8 C9 120.7(5) . . ?
C9 C8 H8 119.6 . . ?
C8 C9 H9 120.0 . . ?
C10 C9 C8 120.0(5) . . ?
C10 C9 H9 120.0 . . ?
C5 C10 H10 119.4 . . ?
C9 C10 C5 121.1(5) . . ?
C9 C10 H10 119.4 . . ?
C12 C11 H11 119.4 . . ?
C12 C11 C16 121.2(4) . . ?
C16 C11 H11 119.4 . . ?
C11 C12 H12 120.3 . . ?
C11 C12 C13 119.4(4) . . ?
C13 C12 H12 120.3 . . ?
O005 C13 C12 116.4(4) . . ?
C14 C13 O005 120.5(4) . . ?
C14 C13 C12 122.9(4) . . ?
C13 C14 C1 120.5(4) . . ?
C13 C14 C15 117.7(4) . . ?
C15 C14 C1 121.6(4) . . ?
C16 C15 C14 119.3(4) . . ?
C20 C15 C14 122.9(4) . . ?
C20 C15 C16 117.7(4) . . ?
C11 C16 C15 119.3(4) . . ?
C11 C16 C17 121.6(4) . . ?
C17 C16 C15 119.0(4) . . ?
C16 C17 H17 119.3 . . ?
C18 C17 C16 121.5(4) . . ?
C18 C17 H17 119.3 . . ?
C17 C18 H18 120.0 . . ?
C17 C18 C19 119.9(4) . . ?
C19 C18 H18 120.0 . . ?
C18 C19 H19 119.9 . . ?
C20 C19 C18 120.2(5) . . ?
C20 C19 H19 119.9 . . ?
C15 C20 H20 119.3 . . ?
C19 C20 C15 121.5(4) . . ?
C19 C20 H20 119.3 . . ?
C22 C21 H21 119.5 . . ?
C26 C21 H21 119.5 . . ?
C26 C21 C22 121.0(5) . . ?
C21 C22 H22 119.8 . . ?
C23 C22 C21 120.5(5) . . ?
C23 C22 H22 119.8 . . ?
C22 C23 H23 120.1 . . ?
C22 C23 C24 119.8(5) . . ?
C24 C23 H23 120.1 . . ?
C23 C24 H24 120.0 . . ?
C25 C24 C23 120.1(5) . . ?
C25 C24 H24 120.0 . . ?
C24 C25 H25 119.2 . . ?
C24 C25 C26 121.5(5) . . ?
C26 C25 H25 119.2 . . ?
C21 C26 C25 117.1(4) . . ?
C21 C26 C27 122.5(4) . . ?
C25 C26 C27 120.2(4) . . ?
C28 C27 C26 118.4(4) . . ?
C28 C27 C32 117.0(4) . . ?
C32 C27 C26 124.5(4) . . ?
C27 C28 H28 119.1 . . ?
C29 C28 C27 121.7(4) . . ?
C29 C28 H28 119.1 . . ?
C28 C29 H29 119.9 . . ?
C28 C29 C30 120.1(5) . . ?
C30 C29 H29 119.9 . . ?
C29 C30 H30 119.7 . . ?
C31 C30 C29 120.6(5) . . ?
C31 C30 H30 119.7 . . ?
C30 C31 C32 119.0(4) . . ?
C30 C31 C33 122.3(5) . . ?
C32 C31 C33 118.7(4) . . ?
C27 C32 N1 123.1(4) . . ?
C31 C32 N1 115.4(4) . . ?
C31 C32 C27 121.4(4) . . ?
C31 C33 H33A 108.4 . . ?
C31 C33 H33B 108.4 . . ?
C31 C33 C34 115.4(5) . . ?
H33A C33 H33B 107.5 . . ?
C34 C33 H33A 108.4 . . ?
C34 C33 H33B 108.4 . . ?
C33 C34 H34A 108.8 . . ?
C33 C34 H34B 108.8 . . ?
C33 C34 C35 113.8(4) . . ?
H34A C34 H34B 107.7 . . ?
C35 C34 H34A 108.8 . . ?
C35 C34 H34B 108.8 . . ?
N1 C35 C34 110.3(4) . . ?
N1 C35 H35A 109.6 . . ?
N1 C35 H35B 109.6 . . ?
C34 C35 H35A 109.6 . . ?
C34 C35 H35B 109.6 . . ?
H35A C35 H35B 108.1 . . ?
Rh1 C36 H36 114.1 . . ?
C37 C36 Rh1 105.3(3) . . ?
C37 C36 H36 114.1 . . ?
C43 C36 Rh1 74.0(2) . . ?
C43 C36 H36 114.1 . . ?
C43 C36 C37 126.6(4) . . ?
C36 C37 H37A 108.9 . . ?
C36 C37 H37B 108.9 . . ?
C36 C37 C38 113.2(4) . . ?
H37A C37 H37B 107.8 . . ?
C38 C37 H37A 108.9 . . ?
C38 C37 H37B 108.9 . . ?
C37 C38 H38A 109.1 . . ?
C37 C38 H38B 109.1 . . ?
H38A C38 H38B 107.8 . . ?
C39 C38 C37 112.5(4) . . ?
C39 C38 H38A 109.1 . . ?
C39 C38 H38B 109.1 . . ?
Rh1 C39 H39 114.1 . . ?
C38 C39 Rh1 112.5(3) . . ?
C38 C39 H39 114.1 . . ?
C40 C39 Rh1 69.8(2) . . ?
C40 C39 C38 124.1(4) . . ?
C40 C39 H39 114.1 . . ?
Rh1 C40 H40 113.8 . . ?
C39 C40 Rh1 71.9(2) . . ?
C39 C40 H40 113.8 . . ?
C39 C40 C41 125.7(4) . . ?
C41 C40 Rh1 109.8(3) . . ?
C41 C40 H40 113.8 . . ?
C40 C41 H41A 108.6 . . ?
C40 C41 H41B 108.6 . . ?
C40 C41 C42 114.5(4) . . ?
H41A C41 H41B 107.6 . . ?
C42 C41 H41A 108.6 . . ?
C42 C41 H41B 108.6 . . ?
C41 C42 H42A 109.2 . . ?
C41 C42 H42B 109.2 . . ?
H42A C42 H42B 107.9 . . ?
C43 C42 C41 112.2(4) . . ?
C43 C42 H42A 109.2 . . ?
C43 C42 H42B 109.2 . . ?
Rh1 C43 H43 114.0 . . ?
C36 C43 Rh1 70.8(2) . . ?
C36 C43 C42 125.8(4) . . ?
C36 C43 H43 114.0 . . ?
C42 C43 Rh1 110.0(3) . . ?
C42 C43 H43 114.0 . . ?

loop_
_geom_bond_atom_site_label_1
_geom_bond_atom_site_label_2
_geom_bond_distance
_geom_bond_site_symmetry_2
_geom_bond_publ_flag
Rh1 Cl1 2.3597(11) . ?
Rh1 P1 2.2249(11) . ?
Rh1 C36 2.234(4) . ?
Rh1 C39 2.145(4) . ?
Rh1 C40 2.118(4) . ?
Rh1 C43 2.273(4) . ?
P1 O1 1.637(3) . ?
P1 O005 1.628(3) . ?
P1 N1 1.637(3) . ?
O1 C2 1.394(5) . ?
O005 C13 1.392(5) . ?
N1 C32 1.448(5) . ?
N1 C35 1.493(5) . ?
C1 C2 1.376(6) . ?
C1 C6 1.435(6) . ?
C1 C14 1.483(6) . ?
C2 C3 1.410(6) . ?
C3 H3 0.9500 . ?
C3 C4 1.348(6) . ?
C4 H4 0.9500 . ?
C4 C5 1.417(7) . ?
C5 C6 1.427(6) . ?
C5 C10 1.416(6) . ?
C6 C7 1.413(6) . ?
C7 H7 0.9500 . ?
C7 C8 1.371(6) . ?
C8 H8 0.9500 . ?
C8 C9 1.400(8) . ?
C9 H9 0.9500 . ?
C9 C10 1.360(8) . ?
C10 H10 0.9500 . ?
C11 H11 0.9500 . ?
C11 C12 1.359(6) . ?
C11 C16 1.406(6) . ?
C12 H12 0.9500 . ?
C12 C13 1.408(6) . ?
C13 C14 1.373(6) . ?
C14 C15 1.439(5) . ?
C15 C16 1.426(6) . ?
C15 C20 1.416(6) . ?
C16 C17 1.415(6) . ?
C17 H17 0.9500 . ?
C17 C18 1.350(7) . ?
C18 H18 0.9500 . ?
C18 C19 1.412(7) . ?
C19 H19 0.9500 . ?
C19 C20 1.364(6) . ?
C20 H20 0.9500 . ?
C21 H21 0.9500 . ?
C21 C22 1.392(6) . ?
C21 C26 1.387(6) . ?
C22 H22 0.9500 . ?
C22 C23 1.371(7) . ?
C23 H23 0.9500 . ?
C23 C24 1.378(7) . ?
C24 H24 0.9500 . ?
C24 C25 1.372(7) . ?
C25 H25 0.9500 . ?
C25 C26 1.413(7) . ?
C26 C27 1.485(6) . ?
C27 C28 1.397(6) . ?
C27 C32 1.411(6) . ?
C28 H28 0.9500 . ?
C28 C29 1.367(7) . ?
C29 H29 0.9500 . ?
C29 C30 1.382(7) . ?
C30 H30 0.9500 . ?
C30 C31 1.382(6) . ?
C31 C32 1.390(6) . ?
C31 C33 1.495(7) . ?
C33 H33A 0.9900 . ?
C33 H33B 0.9900 . ?
C33 C34 1.511(8) . ?
C34 H34A 0.9900 . ?
C34 H34B 0.9900 . ?
C34 C35 1.513(7) . ?
C35 H35A 0.9900 . ?
C35 H35B 0.9900 . ?
C36 H36 1.0000 . ?
C36 C37 1.517(6) . ?
C36 C43 1.362(6) . ?
C37 H37A 0.9900 . ?
C37 H37B 0.9900 . ?
C37 C38 1.539(6) . ?
C38 H38A 0.9900 . ?
C38 H38B 0.9900 . ?
C38 C39 1.523(6) . ?
C39 H39 1.0000 . ?
C39 C40 1.400(6) . ?
C40 H40 1.0000 . ?
C40 C41 1.506(6) . ?
C41 H41A 0.9900 . ?
C41 H41B 0.9900 . ?
C41 C42 1.532(6) . ?
C42 H42A 0.9900 . ?
C42 H42B 0.9900 . ?
C42 C43 1.518(6) . ?
C43 H43 1.0000 . ?

loop_
_geom_torsion_atom_site_label_1
_geom_torsion_atom_site_label_2
_geom_torsion_atom_site_label_3
_geom_torsion_atom_site_label_4
_geom_torsion
_geom_torsion_site_symmetry_1
_geom_torsion_site_symmetry_2
_geom_torsion_site_symmetry_3
_geom_torsion_site_symmetry_4
_geom_torsion_publ_flag
Rh1 P1 O1 C2 54.8(3) . . . . ?
Rh1 P1 O005 C13 -146.4(3) . . . . ?
Rh1 P1 N1 C32 -5.4(4) . . . . ?
Rh1 P1 N1 C35 150.7(3) . . . . ?
Rh1 C36 C37 C38 41.4(4) . . . . ?
Rh1 C36 C43 C42 -101.2(4) . . . . ?
Rh1 C39 C40 C41 101.8(4) . . . . ?
Rh1 C40 C41 C42 39.8(5) . . . . ?
P1 O1 C2 C1 78.0(4) . . . . ?
P1 O1 C2 C3 -103.4(4) . . . . ?
P1 O005 C13 C12 -117.8(4) . . . . ?
P1 O005 C13 C14 67.8(5) . . . . ?
P1 N1 C32 C27 -73.6(5) . . . . ?
P1 N1 C32 C31 110.6(4) . . . . ?
P1 N1 C35 C34 -94.9(4) . . . . ?
O1 P1 O005 C13 -23.4(3) . . . . ?
O1 P1 N1 C32 -133.3(3) . . . . ?
O1 P1 N1 C35 22.8(4) . . . . ?
O1 C2 C3 C4 179.8(4) . . . . ?
O005 P1 O1 C2 -65.7(3) . . . . ?
O005 P1 N1 C32 124.1(3) . . . . ?
O005 P1 N1 C35 -79.8(4) . . . . ?
O005 C13 C14 C1 -7.8(6) . . . . ?
O005 C13 C14 C15 177.1(3) . . . . ?
N1 P1 O1 C2 -174.7(3) . . . . ?
N1 P1 O005 C13 79.9(3) . . . . ?
C1 C2 C3 C4 -1.6(7) . . . . ?
C1 C6 C7 C8 -178.3(4) . . . . ?
C1 C14 C15 C16 -179.9(4) . . . . ?
C1 C14 C15 C20 -2.3(6) . . . . ?
C2 C1 C6 C5 -8.2(6) . . . . ?
C2 C1 C6 C7 168.5(4) . . . . ?
C2 C1 C14 C13 -49.1(5) . . . . ?
C2 C1 C14 C15 125.8(4) . . . . ?
C2 C3 C4 C5 -5.5(7) . . . . ?
C3 C4 C5 C6 5.4(6) . . . . ?
C3 C4 C5 C10 -173.2(4) . . . . ?
C4 C5 C6 C1 1.6(6) . . . . ?
C4 C5 C6 C7 -175.3(4) . . . . ?
C4 C5 C10 C9 176.6(4) . . . . ?
C5 C6 C7 C8 -1.6(6) . . . . ?
C6 C1 C2 O1 -173.1(3) . . . . ?
C6 C1 C2 C3 8.4(6) . . . . ?
C6 C1 C14 C13 131.1(4) . . . . ?
C6 C1 C14 C15 -54.1(6) . . . . ?
C6 C5 C10 C9 -2.1(7) . . . . ?
C6 C7 C8 C9 -1.7(7) . . . . ?
C7 C8 C9 C10 3.2(7) . . . . ?
C8 C9 C10 C5 -1.2(7) . . . . ?
C10 C5 C6 C1 -179.7(4) . . . . ?
C10 C5 C6 C7 3.4(6) . . . . ?
C11 C12 C13 O005 -174.1(4) . . . . ?
C11 C12 C13 C14 0.0(6) . . . . ?
C11 C16 C17 C18 175.4(4) . . . . ?
C12 C11 C16 C15 -0.1(6) . . . . ?
C12 C11 C16 C17 -178.5(4) . . . . ?
C12 C13 C14 C1 178.3(4) . . . . ?
C12 C13 C14 C15 3.2(6) . . . . ?
C13 C14 C15 C16 -4.8(6) . . . . ?
C13 C14 C15 C20 172.7(4) . . . . ?
C14 C1 C2 O1 7.1(6) . . . . ?
C14 C1 C2 C3 -171.4(4) . . . . ?
C14 C1 C6 C5 171.6(4) . . . . ?
C14 C1 C6 C7 -11.6(6) . . . . ?
C14 C15 C16 C11 3.4(6) . . . . ?
C14 C15 C16 C17 -178.2(4) . . . . ?
C14 C15 C20 C19 -179.7(4) . . . . ?
C15 C16 C17 C18 -3.0(7) . . . . ?
C16 C11 C12 C13 -1.7(6) . . . . ?
C16 C15 C20 C19 -2.1(6) . . . . ?
C16 C17 C18 C19 -0.3(7) . . . . ?
C17 C18 C19 C20 2.4(7) . . . . ?
C18 C19 C20 C15 -1.2(7) . . . . ?
C20 C15 C16 C11 -174.3(4) . . . . ?
C20 C15 C16 C17 4.1(6) . . . . ?
C21 C22 C23 C24 0.5(8) . . . . ?
C21 C26 C27 C28 137.7(4) . . . . ?
C21 C26 C27 C32 -39.1(6) . . . . ?
C22 C21 C26 C25 -1.9(6) . . . . ?
C22 C21 C26 C27 -176.6(4) . . . . ?
C22 C23 C24 C25 -1.1(8) . . . . ?
C23 C24 C25 C26 0.3(8) . . . . ?
C24 C25 C26 C21 1.2(7) . . . . ?
C24 C25 C26 C27 176.1(4) . . . . ?
C25 C26 C27 C28 -36.9(6) . . . . ?
C25 C26 C27 C32 146.3(4) . . . . ?
C26 C21 C22 C23 1.1(7) . . . . ?
C26 C27 C28 C29 -174.7(4) . . . . ?
C26 C27 C32 N1 -3.2(6) . . . . ?
C26 C27 C32 C31 172.3(4) . . . . ?
C27 C28 C29 C30 0.7(7) . . . . ?
C28 C27 C32 N1 -180.0(4) . . . . ?
C28 C27 C32 C31 -4.5(6) . . . . ?
C28 C29 C30 C31 -1.7(7) . . . . ?
C29 C30 C31 C32 -0.4(7) . . . . ?
C29 C30 C31 C33 -178.8(5) . . . . ?
C30 C31 C32 N1 179.4(4) . . . . ?
C30 C31 C32 C27 3.6(7) . . . . ?
C30 C31 C33 C34 -145.4(5) . . . . ?
C31 C33 C34 C35 -18.2(7) . . . . ?
C32 N1 C35 C34 63.6(5) . . . . ?
C32 C27 C28 C29 2.4(6) . . . . ?
C32 C31 C33 C34 36.2(7) . . . . ?
C33 C31 C32 N1 -2.2(6) . . . . ?
C33 C31 C32 C27 -178.0(4) . . . . ?
C33 C34 C35 N1 -28.7(6) . . . . ?
C35 N1 C32 C27 127.8(4) . . . . ?
C35 N1 C32 C31 -48.0(5) . . . . ?
C36 C37 C38 C39 -38.2(5) . . . . ?
C37 C36 C43 Rh1 97.4(4) . . . . ?
C37 C36 C43 C42 -3.8(7) . . . . ?
C37 C38 C39 Rh1 13.7(5) . . . . ?
C37 C38 C39 C40 93.8(5) . . . . ?
C38 C39 C40 Rh1 -104.1(4) . . . . ?
C38 C39 C40 C41 -2.3(7) . . . . ?
C39 C40 C41 C42 -41.8(7) . . . . ?
C40 C41 C42 C43 -35.1(6) . . . . ?
C41 C42 C43 Rh1 13.1(5) . . . . ?
C41 C42 C43 C36 93.4(5) . . . . ?
C43 C36 C37 C38 -39.8(6) . . . . ?
